data_4087684
loop_
_publ_author_name
'Ibad, Muhammad Farooq'
'Schulz, Axel'
'Villinger, Alexander'

_publ_section_title
;
 Pentafluorophenyl Silver: Structure and Bonding of Arene Solvates
;
_journal_issue 15
_journal_name_full Organometallics
_journal_page_first 3893
_journal_paper_doi 10.1021/acs.organomet.5b00492
_journal_volume 34
_journal_year 2015
_chemical_formula_moiety 'C24 Ag4 F20, 2(C11 H16), C6 H14'
_chemical_formula_sum 'C52 H46 Ag4 F20'
_chemical_formula_weight 1482.37
_space_group_IT_number 15
_space_group_name_Hall '-C 2yc'
_space_group_name_H-M_alt 'C 1 2/c 1'
_symmetry_cell_setting monoclinic
_symmetry_Int_Tables_number 15
_symmetry_space_group_name_Hall '-C 2yc'
_symmetry_space_group_name_H-M 'C 1 2/c 1'
_atom_sites_solution_hydrogens geom
_atom_sites_solution_primary direct
_atom_sites_solution_secondary difmap
_audit_creation_method SHELXL-97
_cell_angle_alpha 90.00
_cell_angle_beta 94.370(2)
_cell_angle_gamma 90.00
_cell_formula_units_Z 4
_cell_length_a 20.7876(7)
_cell_length_b 15.0763(5)
_cell_length_c 16.6117(5)
_cell_measurement_reflns_used 6601
_cell_measurement_temperature 173(2)
_cell_measurement_theta_max 54.167
_cell_measurement_theta_min 5.404
_cell_volume 5191.0(3)
_computing_cell_refinement 'Bruker Apex V7.51A'
_computing_data_collection 'Bruker Apex V7.51A'
_computing_data_reduction 'Bruker SAINT'
_computing_molecular_graphics 'ORTEP-3v2.01 (Farrugia, 1997)'
_computing_publication_material SHELXL-97
_computing_structure_refinement 'SHELXL-97 (Sheldrick, 1997)'
_computing_structure_solution 'SHELXS-97 (Sheldrick, 1997)'
_diffrn_ambient_temperature 173(2)
_diffrn_measured_fraction_theta_full 0.997
_diffrn_measured_fraction_theta_max 0.997
_diffrn_measurement_device_type 'Bruker Apex Kappa II-CCD-diffractometer'
_diffrn_measurement_method 'phi and omega scans'
_diffrn_radiation_monochromator graphite
_diffrn_radiation_source 'sealed tube'
_diffrn_radiation_type MoK\a
_diffrn_radiation_wavelength 0.71073
_diffrn_reflns_av_R_equivalents 0.0694
_diffrn_reflns_av_sigmaI/netI 0.0669
_diffrn_reflns_limit_h_max 31
_diffrn_reflns_limit_h_min -31
_diffrn_reflns_limit_k_max 22
_diffrn_reflns_limit_k_min -22
_diffrn_reflns_limit_l_max 23
_diffrn_reflns_limit_l_min -25
_diffrn_reflns_number 45114
_diffrn_reflns_theta_full 32.50
_diffrn_reflns_theta_max 32.50
_diffrn_reflns_theta_min 1.67
_exptl_absorpt_coefficient_mu 1.595
_exptl_absorpt_correction_T_max 0.8830
_exptl_absorpt_correction_T_min 0.8568
_exptl_absorpt_correction_type multi-scan
_exptl_absorpt_process_details '(SADABS; Sheldrick, 2004)'
_exptl_crystal_colour colourless
_exptl_crystal_density_diffrn 1.897
_exptl_crystal_density_method 'not measured'
_exptl_crystal_description block
_exptl_crystal_F_000 2904
_exptl_crystal_size_max 0.10
_exptl_crystal_size_mid 0.09
_exptl_crystal_size_min 0.08
_refine_diff_density_max 0.541
_refine_diff_density_min -0.723
_refine_diff_density_rms 0.124
_refine_ls_extinction_method none
_refine_ls_goodness_of_fit_ref 1.004
_refine_ls_hydrogen_treatment mixed
_refine_ls_matrix_type full
_refine_ls_number_parameters 361
_refine_ls_number_reflns 9369
_refine_ls_number_restraints 0
_refine_ls_restrained_S_all 1.004
_refine_ls_R_factor_all 0.0757
_refine_ls_R_factor_gt 0.0376
_refine_ls_shift/su_max 0.001
_refine_ls_shift/su_mean 0.000
_refine_ls_structure_factor_coef Fsqd
_refine_ls_weighting_details 'calc w=1/[\s^2^(Fo^2^)+(0.0236P)^2^+1.0745P] where P=(Fo^2^+2Fc^2^)/3'
_refine_ls_weighting_scheme calc
_refine_ls_wR_factor_gt 0.0652
_refine_ls_wR_factor_ref 0.0770
_reflns_number_gt 6257
_reflns_number_total 9369
_reflns_threshold_expression >2\s(I)
_cod_data_source_file om5b00492_si_002.cif
_cod_data_source_block is_fi151_AgC6F5_12345MeC6H
_cod_original_sg_symbol_H-M 'C 2/c'
_cod_database_code 4087684

loop_
_symmetry_equiv_pos_as_xyz
'x, y, z'
'-x, y, -z+1/2'
'x+1/2, y+1/2, z'
'-x+1/2, y+1/2, -z+1/2'
'-x, -y, -z'
'x, -y, z-1/2'
'-x+1/2, -y+1/2, -z'
'x+1/2, -y+1/2, z-1/2'

loop_
_atom_site_label
_atom_site_type_symbol
_atom_site_fract_x
_atom_site_fract_y
_atom_site_fract_z
_atom_site_U_iso_or_equiv
_atom_site_adp_type
_atom_site_occupancy
_atom_site_symmetry_multiplicity
_atom_site_calc_flag
_atom_site_refinement_flags
Ag1 Ag 0.402127(10) 0.294382(14) 0.186640(11) 0.02413(6) Uani 1 1 d .
Ag2 Ag 0.468809(9) 0.330471(14) 0.331930(12) 0.02360(6) Uani 1 1 d .
C1 C 0.38158(13) 0.24596(19) 0.31022(15) 0.0245(6) Uani 1 1 d .
C2 C 0.32534(14) 0.27990(19) 0.33757(17) 0.0286(6) Uani 1 1 d .
C3 C 0.28455(14) 0.2320(2) 0.38254(18) 0.0352(7) Uani 1 1 d .
C4 C 0.29931(16) 0.1455(2) 0.40106(18) 0.0389(8) Uani 1 1 d .
C5 C 0.35380(16) 0.1072(2) 0.37394(18) 0.0357(7) Uani 1 1 d .
C6 C 0.39352(13) 0.15794(19) 0.32984(16) 0.0279(6) Uani 1 1 d .
C7 C 0.55065(12) 0.40722(18) 0.38490(15) 0.0243(6) Uani 1 1 d .
C8 C 0.56919(13) 0.48624(19) 0.35056(16) 0.0284(6) Uani 1 1 d .
C9 C 0.59224(14) 0.5588(2) 0.39463(19) 0.0353(7) Uani 1 1 d .
C10 C 0.59745(14) 0.5533(2) 0.4770(2) 0.0400(8) Uani 1 1 d .
C11 C 0.58024(14) 0.4776(2) 0.51461(17) 0.0350(7) Uani 1 1 d .
C12 C 0.55706(13) 0.4067(2) 0.46832(16) 0.0300(6) Uani 1 1 d .
C13 C 0.32941(14) 0.2389(2) 0.07452(16) 0.0300(6) Uani 1 1 d .
C14 C 0.34704(13) 0.15186(19) 0.09412(16) 0.0284(6) Uani 1 1 d .
C15 C 0.30872(14) 0.1031(2) 0.14358(17) 0.0311(7) Uani 1 1 d .
C16 C 0.25352(14) 0.1421(2) 0.17195(18) 0.0338(7) Uani 1 1 d .
C17 C 0.23773(14) 0.2310(2) 0.15406(18) 0.0348(7) Uani 1 1 d .
C18 C 0.27593(14) 0.2806(2) 0.10532(17) 0.0328(7) Uani 1 1 d .
C19 C 0.40521(15) 0.1126(2) 0.05875(19) 0.0434(8) Uani 1 1 d .
H19A H 0.4229 0.1556 0.0220 0.065 Uiso 1 1 calc R
H19B H 0.3926 0.0585 0.0289 0.065 Uiso 1 1 calc R
H19C H 0.4380 0.0982 0.1023 0.065 Uiso 1 1 calc R
C20 C 0.32636(17) 0.0076(2) 0.1649(2) 0.0481(9) Uani 1 1 d .
H20A H 0.3011 -0.0326 0.1285 0.072 Uiso 1 1 calc R
H20B H 0.3170 -0.0044 0.2208 0.072 Uiso 1 1 calc R
H20C H 0.3724 -0.0017 0.1591 0.072 Uiso 1 1 calc R
C21 C 0.21000(16) 0.0871(3) 0.2212(2) 0.0520(10) Uani 1 1 d .
H21A H 0.1819 0.1263 0.2498 0.078 Uiso 1 1 calc R
H21B H 0.2364 0.0513 0.2604 0.078 Uiso 1 1 calc R
H21C H 0.1835 0.0478 0.1852 0.078 Uiso 1 1 calc R
C22 C 0.17873(16) 0.2734(3) 0.1866(2) 0.0569(11) Uani 1 1 d .
H22A H 0.1397 0.2448 0.1621 0.085 Uiso 1 1 calc R
H22B H 0.1778 0.3367 0.1734 0.085 Uiso 1 1 calc R
H22C H 0.1807 0.2659 0.2453 0.085 Uiso 1 1 calc R
C23 C 0.26168(17) 0.3763(2) 0.0828(2) 0.0491(9) Uani 1 1 d .
H23A H 0.2167 0.3816 0.0608 0.074 Uiso 1 1 calc R
H23B H 0.2904 0.3954 0.0420 0.074 Uiso 1 1 calc R
H23C H 0.2686 0.4137 0.1309 0.074 Uiso 1 1 calc R
F1 F 0.30829(8) 0.36444(12) 0.31967(11) 0.0406(4) Uani 1 1 d .
F2 F 0.23049(9) 0.26828(14) 0.40773(12) 0.0557(6) Uani 1 1 d .
F3 F 0.26034(10) 0.09708(15) 0.44429(12) 0.0620(6) Uani 1 1 d .
F4 F 0.36767(10) 0.02156(13) 0.39135(12) 0.0561(6) Uani 1 1 d .
F5 F 0.44646(8) 0.11762(12) 0.30458(12) 0.0430(4) Uani 1 1 d .
F6 F 0.56620(8) 0.49567(11) 0.26942(10) 0.0372(4) Uani 1 1 d .
F7 F 0.60849(10) 0.63431(13) 0.35817(13) 0.0540(5) Uani 1 1 d .
F8 F 0.61873(10) 0.62411(15) 0.52109(13) 0.0642(7) Uani 1 1 d .
F9 F 0.58455(9) 0.47286(15) 0.59615(10) 0.0553(6) Uani 1 1 d .
F10 F 0.53968(9) 0.33335(13) 0.50880(10) 0.0413(4) Uani 1 1 d .
H13 H 0.3535(13) 0.2685(19) 0.0367(17) 0.026(8) Uiso 1 1 d .
C24 C 0.5465(10) 0.8512(13) 0.4384(9) 0.0475(17) Uani 0.50 1 d P
H24A H 0.5342 0.8191 0.4861 0.071 Uiso 0.50 1 calc PR
H24B H 0.5379 0.9146 0.4448 0.071 Uiso 0.50 1 calc PR
H24C H 0.5926 0.8422 0.4323 0.071 Uiso 0.50 1 calc PR
C25 C 0.5076(3) 0.8167(6) 0.3642(4) 0.0493(15) Uani 0.50 1 d P
H25A H 0.5160 0.7524 0.3591 0.059 Uiso 0.50 1 calc PR
H25B H 0.4612 0.8242 0.3720 0.059 Uiso 0.50 1 calc PR
C26 C 0.5220(4) 0.8616(9) 0.2867(5) 0.043(3) Uani 0.50 1 d P
H26A H 0.5674 0.8495 0.2764 0.052 Uiso 0.50 1 calc PR
H26B H 0.5175 0.9265 0.2936 0.052 Uiso 0.50 1 calc PR
C27 C 0.4788(4) 0.8327(9) 0.2132(5) 0.043(3) Uani 0.50 1 d P
H27A H 0.4833 0.7679 0.2060 0.052 Uiso 0.50 1 calc PR
H27B H 0.4333 0.8449 0.2234 0.052 Uiso 0.50 1 calc PR
C28 C 0.4939(3) 0.8788(6) 0.1363(4) 0.0493(15) Uani 0.50 1 d P
H28A H 0.5385 0.8652 0.1229 0.059 Uiso 0.50 1 calc PR
H28B H 0.4893 0.9438 0.1415 0.059 Uiso 0.50 1 calc PR
C29 C 0.4404(10) 0.8389(14) 0.0656(9) 0.0475(17) Uani 0.50 1 d P
H29A H 0.4477 0.8658 0.0134 0.071 Uiso 0.50 1 calc PR
H29B H 0.3966 0.8531 0.0799 0.071 Uiso 0.50 1 calc PR
H29C H 0.4453 0.7744 0.0621 0.071 Uiso 0.50 1 calc PR

loop_
_atom_site_aniso_label
_atom_site_aniso_U_11
_atom_site_aniso_U_22
_atom_site_aniso_U_33
_atom_site_aniso_U_23
_atom_site_aniso_U_13
_atom_site_aniso_U_12
Ag1 0.02539(10) 0.02673(12) 0.01958(10) 0.00141(8) -0.00273(8) -0.00310(9)
Ag2 0.02341(10) 0.02583(12) 0.02104(10) -0.00212(8) -0.00160(7) -0.00384(8)
C1 0.0258(14) 0.0268(15) 0.0203(12) 0.0024(11) -0.0011(10) -0.0037(11)
C2 0.0315(15) 0.0259(16) 0.0282(14) -0.0033(11) 0.0000(12) -0.0012(12)
C3 0.0273(15) 0.045(2) 0.0339(16) -0.0089(14) 0.0069(12) -0.0064(14)
C4 0.0445(19) 0.042(2) 0.0306(16) 0.0034(14) 0.0071(14) -0.0213(16)
C5 0.0469(19) 0.0276(17) 0.0316(16) 0.0045(13) -0.0044(14) -0.0079(14)
C6 0.0282(14) 0.0293(17) 0.0259(14) 0.0012(11) -0.0001(11) -0.0033(12)
C7 0.0241(13) 0.0259(15) 0.0225(12) -0.0045(11) -0.0012(10) -0.0005(11)
C8 0.0273(14) 0.0300(16) 0.0281(14) -0.0086(12) 0.0035(11) -0.0026(12)
C9 0.0336(16) 0.0304(18) 0.0433(18) -0.0100(14) 0.0117(14) -0.0071(13)
C10 0.0275(15) 0.048(2) 0.0447(19) -0.0292(16) 0.0030(13) -0.0071(14)
C11 0.0273(15) 0.053(2) 0.0243(14) -0.0157(14) -0.0009(12) 0.0033(14)
C12 0.0265(14) 0.0383(18) 0.0248(14) -0.0029(12) 0.0000(11) 0.0023(13)
C13 0.0317(15) 0.0369(18) 0.0204(13) -0.0052(12) -0.0043(12) -0.0095(13)
C14 0.0282(14) 0.0297(17) 0.0266(14) -0.0090(11) -0.0036(11) -0.0001(12)
C15 0.0315(15) 0.0296(17) 0.0313(15) -0.0057(12) -0.0047(12) -0.0039(13)
C16 0.0281(15) 0.0379(18) 0.0345(16) -0.0067(13) -0.0038(12) -0.0091(13)
C17 0.0242(14) 0.042(2) 0.0371(17) -0.0127(14) -0.0043(12) 0.0004(13)
C18 0.0347(16) 0.0295(17) 0.0317(15) -0.0069(12) -0.0144(13) 0.0004(13)
C19 0.0386(18) 0.047(2) 0.0451(19) -0.0139(16) 0.0070(15) 0.0034(15)
C20 0.056(2) 0.0299(19) 0.059(2) 0.0011(16) 0.0068(18) -0.0021(16)
C21 0.047(2) 0.057(3) 0.053(2) -0.0068(18) 0.0111(17) -0.0222(18)
C22 0.0318(18) 0.071(3) 0.067(3) -0.016(2) 0.0002(17) 0.0118(18)
C23 0.049(2) 0.036(2) 0.058(2) -0.0035(16) -0.0217(17) 0.0075(16)
F1 0.0400(10) 0.0309(10) 0.0509(11) -0.0003(8) 0.0043(8) 0.0083(8)
F2 0.0390(11) 0.0701(16) 0.0607(13) -0.0117(11) 0.0209(10) -0.0043(10)
F3 0.0709(15) 0.0651(16) 0.0529(13) 0.0074(11) 0.0242(11) -0.0320(12)
F4 0.0736(14) 0.0313(12) 0.0630(14) 0.0188(10) 0.0024(11) -0.0071(10)
F5 0.0369(10) 0.0325(11) 0.0599(12) 0.0041(9) 0.0049(9) 0.0081(8)
F6 0.0512(11) 0.0318(10) 0.0293(9) -0.0011(7) 0.0062(8) -0.0071(8)
F7 0.0662(14) 0.0291(11) 0.0695(14) -0.0120(10) 0.0236(11) -0.0180(10)
F8 0.0604(14) 0.0649(15) 0.0676(14) -0.0469(12) 0.0069(11) -0.0218(11)
F9 0.0525(12) 0.0863(17) 0.0261(10) -0.0216(10) -0.0040(8) 0.0072(11)
F10 0.0476(11) 0.0499(12) 0.0266(9) 0.0063(8) 0.0045(8) 0.0024(9)
C24 0.031(7) 0.070(5) 0.042(2) 0.000(4) 0.008(3) -0.007(3)
C25 0.042(3) 0.056(4) 0.049(3) 0.007(2) 0.002(2) -0.003(2)
C26 0.039(2) 0.042(8) 0.050(2) 0.006(3) 0.0051(16) -0.007(3)
C27 0.039(2) 0.042(8) 0.050(2) 0.006(3) 0.0051(16) -0.007(3)
C28 0.042(3) 0.056(4) 0.049(3) 0.007(2) 0.002(2) -0.003(2)
C29 0.031(7) 0.070(5) 0.042(2) 0.000(4) 0.008(3) -0.007(3)

loop_
_atom_type_symbol
_atom_type_description
_atom_type_scat_dispersion_real
_atom_type_scat_dispersion_imag
_atom_type_scat_source
C C 0.0033 0.0016 'International Tables Vol C Tables 4.2.6.8 and 6.1.1.4'
H H 0.0000 0.0000 'International Tables Vol C Tables 4.2.6.8 and 6.1.1.4'
F F 0.0171 0.0103 'International Tables Vol C Tables 4.2.6.8 and 6.1.1.4'
Ag Ag -0.8971 1.1015 'International Tables Vol C Tables 4.2.6.8 and 6.1.1.4'

loop_
_geom_angle_atom_site_label_1
_geom_angle_atom_site_label_2
_geom_angle_atom_site_label_3
_geom_angle
_geom_angle_site_symmetry_1
_geom_angle_site_symmetry_3
C1 Ag1 C7 144.83(10) . 2_655
C1 Ag1 C13 115.66(10) . .
C7 Ag1 C13 96.93(10) 2_655 .
C1 Ag1 Ag2 51.70(7) . .
C7 Ag1 Ag2 95.71(6) 2_655 .
C13 Ag1 Ag2 167.27(7) . .
C1 Ag1 Ag2 114.64(7) . 2_655
C7 Ag1 Ag2 49.72(6) 2_655 2_655
C13 Ag1 Ag2 121.78(7) . 2_655
Ag2 Ag1 Ag2 68.373(8) . 2_655
C7 Ag2 C1 165.64(9) . .
C7 Ag2 Ag1 141.65(7) . .
C1 Ag2 Ag1 52.60(6) . .
C7 Ag2 Ag1 54.53(7) . 2_655
C1 Ag2 Ag1 130.73(7) . 2_655
Ag1 Ag2 Ag1 106.912(9) . 2_655
C7 Ag2 Ag2 89.35(7) . 2_655
C1 Ag2 Ag2 104.36(7) . 2_655
Ag1 Ag2 Ag2 56.319(7) . 2_655
Ag1 Ag2 Ag2 55.308(7) 2_655 2_655
C2 C1 C6 114.7(3) . .
C2 C1 Ag2 115.7(2) . .
C6 C1 Ag2 112.45(19) . .
C2 C1 Ag1 113.78(19) . .
C6 C1 Ag1 118.86(19) . .
Ag2 C1 Ag1 75.69(8) . .
F1 C2 C3 116.9(3) . .
F1 C2 C1 119.4(3) . .
C3 C2 C1 123.7(3) . .
F2 C3 C4 119.7(3) . .
F2 C3 C2 121.2(3) . .
C4 C3 C2 119.0(3) . .
F3 C4 C3 120.3(3) . .
F3 C4 C5 119.6(3) . .
C3 C4 C5 120.1(3) . .
F4 C5 C6 121.3(3) . .
F4 C5 C4 119.9(3) . .
C6 C5 C4 118.8(3) . .
F5 C6 C5 116.8(3) . .
F5 C6 C1 119.6(2) . .
C5 C6 C1 123.6(3) . .
C12 C7 C8 114.1(3) . .
C12 C7 Ag2 114.4(2) . .
C8 C7 Ag2 121.38(19) . .
C12 C7 Ag1 119.6(2) . 2_655
C8 C7 Ag1 106.00(18) . 2_655
Ag2 C7 Ag1 75.75(8) . 2_655
F6 C8 C9 115.6(3) . .
F6 C8 C7 120.5(2) . .
C9 C8 C7 123.9(3) . .
F7 C9 C10 119.9(3) . .
F7 C9 C8 121.4(3) . .
C10 C9 C8 118.7(3) . .
F8 C10 C11 120.1(3) . .
F8 C10 C9 119.5(3) . .
C11 C10 C9 120.4(3) . .
F9 C11 C10 120.3(3) . .
F9 C11 C12 120.6(3) . .
C10 C11 C12 119.1(3) . .
F10 C12 C7 119.5(3) . .
F10 C12 C11 116.7(3) . .
C7 C12 C11 123.8(3) . .
C14 C13 C18 122.4(3) . .
C14 C13 Ag1 90.45(17) . .
C18 C13 Ag1 91.71(17) . .
C14 C13 H13 117.2(18) . .
C18 C13 H13 120.3(18) . .
Ag1 C13 H13 91.0(17) . .
C13 C14 C15 118.8(3) . .
C13 C14 C19 118.9(3) . .
C15 C14 C19 122.3(3) . .
C14 C15 C16 119.6(3) . .
C14 C15 C20 119.8(3) . .
C16 C15 C20 120.5(3) . .
C15 C16 C17 120.8(3) . .
C15 C16 C21 119.3(3) . .
C17 C16 C21 119.9(3) . .
C18 C17 C16 120.0(3) . .
C18 C17 C22 119.6(3) . .
C16 C17 C22 120.5(3) . .
C17 C18 C13 118.2(3) . .
C17 C18 C23 123.0(3) . .
C13 C18 C23 118.7(3) . .
C14 C19 H19A 109.5 . .
C14 C19 H19B 109.5 . .
H19A C19 H19B 109.5 . .
C14 C19 H19C 109.5 . .
H19A C19 H19C 109.5 . .
H19B C19 H19C 109.5 . .
C15 C20 H20A 109.5 . .
C15 C20 H20B 109.5 . .
H20A C20 H20B 109.5 . .
C15 C20 H20C 109.5 . .
H20A C20 H20C 109.5 . .
H20B C20 H20C 109.5 . .
C16 C21 H21A 109.5 . .
C16 C21 H21B 109.5 . .
H21A C21 H21B 109.5 . .
C16 C21 H21C 109.5 . .
H21A C21 H21C 109.5 . .
H21B C21 H21C 109.5 . .
C17 C22 H22A 109.5 . .
C17 C22 H22B 109.5 . .
H22A C22 H22B 109.5 . .
C17 C22 H22C 109.5 . .
H22A C22 H22C 109.5 . .
H22B C22 H22C 109.5 . .
C18 C23 H23A 109.5 . .
C18 C23 H23B 109.5 . .
H23A C23 H23B 109.5 . .
C18 C23 H23C 109.5 . .
H23A C23 H23C 109.5 . .
H23B C23 H23C 109.5 . .
C25 C24 H24A 109.5 . .
C25 C24 H24B 109.5 . .
H24A C24 H24B 109.5 . .
C25 C24 H24C 109.5 . .
H24A C24 H24C 109.5 . .
H24B C24 H24C 109.5 . .
C26 C25 C24 114.4(11) . .
C26 C25 H25A 108.7 . .
C24 C25 H25A 108.7 . .
C26 C25 H25B 108.7 . .
C24 C25 H25B 108.7 . .
H25A C25 H25B 107.6 . .
C25 C26 C27 114.4(10) . .
C25 C26 H26A 108.7 . .
C27 C26 H26A 108.7 . .
C25 C26 H26B 108.7 . .
C27 C26 H26B 108.7 . .
H26A C26 H26B 107.6 . .
C28 C27 C26 113.5(10) . .
C28 C27 H27A 108.9 . .
C26 C27 H27A 108.9 . .
C28 C27 H27B 108.9 . .
C26 C27 H27B 108.9 . .
H27A C27 H27B 107.7 . .
C27 C28 C29 105.0(7) . .
C27 C28 H28A 110.7 . .
C29 C28 H28A 110.7 . .
C27 C28 H28B 110.7 . .
C29 C28 H28B 110.7 . .
H28A C28 H28B 108.8 . .
C28 C29 H29A 109.5 . .
C28 C29 H29B 109.5 . .
H29A C29 H29B 109.5 . .
C28 C29 H29C 109.5 . .
H29A C29 H29C 109.5 . .
H29B C29 H29C 109.5 . .

loop_
_geom_bond_atom_site_label_1
_geom_bond_atom_site_label_2
_geom_bond_distance
_geom_bond_site_symmetry_2
Ag1 C1 2.250(3) .
Ag1 C7 2.334(3) 2_655
Ag1 C13 2.454(3) .
Ag1 Ag2 2.7446(3) .
Ag1 Ag2 2.7777(3) 2_655
Ag2 C7 2.186(3) .
Ag2 C1 2.223(3) .
Ag2 Ag1 2.7777(3) 2_655
Ag2 Ag2 3.1030(4) 2_655
C1 C2 1.384(4) .
C1 C6 1.384(4) .
C2 F1 1.350(3) .
C2 C3 1.377(4) .
C3 F2 1.345(3) .
C3 C4 1.369(5) .
C4 F3 1.339(3) .
C4 C5 1.377(5) .
C5 F4 1.349(3) .
C5 C6 1.377(4) .
C6 F5 1.352(3) .
C7 C12 1.382(4) .
C7 C8 1.388(4) .
C7 Ag1 2.334(3) 2_655
C8 F6 1.352(3) .
C8 C9 1.382(4) .
C9 F7 1.344(4) .
C9 C10 1.368(4) .
C10 F8 1.350(3) .
C10 C11 1.361(5) .
C11 F9 1.353(3) .
C11 C12 1.382(4) .
C12 F10 1.357(3) .
C13 C14 1.394(4) .
C13 C18 1.407(4) .
C13 H13 0.94(3) .
C14 C15 1.397(4) .
C14 C19 1.505(4) .
C15 C16 1.403(4) .
C15 C20 1.520(4) .
C16 C17 1.406(4) .
C16 C21 1.513(4) .
C17 C18 1.393(4) .
C17 C22 1.518(4) .
C18 C23 1.514(4) .
C19 H19A 0.9800 .
C19 H19B 0.9800 .
C19 H19C 0.9800 .
C20 H20A 0.9800 .
C20 H20B 0.9800 .
C20 H20C 0.9800 .
C21 H21A 0.9800 .
C21 H21B 0.9800 .
C21 H21C 0.9800 .
C22 H22A 0.9800 .
C22 H22B 0.9800 .
C22 H22C 0.9800 .
C23 H23A 0.9800 .
C23 H23B 0.9800 .
C23 H23C 0.9800 .
C24 C25 1.513(19) .
C24 H24A 0.9800 .
C24 H24B 0.9800 .
C24 H24C 0.9800 .
C25 C26 1.504(12) .
C25 H25A 0.9900 .
C25 H25B 0.9900 .
C26 C27 1.524(11) .
C26 H26A 0.9900 .
C26 H26B 0.9900 .
C27 C28 1.509(12) .
C27 H27A 0.9900 .
C27 H27B 0.9900 .
C28 C29 1.667(16) .
C28 H28A 0.9900 .
C28 H28B 0.9900 .
C29 H29A 0.9800 .
C29 H29B 0.9800 .
C29 H29C 0.9800 .

loop_
_geom_torsion_atom_site_label_1
_geom_torsion_atom_site_label_2
_geom_torsion_atom_site_label_3
_geom_torsion_atom_site_label_4
_geom_torsion
_geom_torsion_site_symmetry_1
_geom_torsion_site_symmetry_4
C1 Ag1 Ag2 C7 -177.62(15) . .
C7 Ag1 Ag2 C7 -12.20(13) 2_655 .
C13 Ag1 Ag2 C7 174.9(4) . .
Ag2 Ag1 Ag2 C7 30.18(12) 2_655 .
C7 Ag1 Ag2 C1 165.42(11) 2_655 .
C13 Ag1 Ag2 C1 -7.5(4) . .
Ag2 Ag1 Ag2 C1 -152.19(9) 2_655 .
C1 Ag1 Ag2 Ag1 128.76(9) . 2_655
C7 Ag1 Ag2 Ag1 -65.82(7) 2_655 2_655
C13 Ag1 Ag2 Ag1 121.3(3) . 2_655
Ag2 Ag1 Ag2 Ag1 -23.433(13) 2_655 2_655
C1 Ag1 Ag2 Ag2 152.19(9) . 2_655
C7 Ag1 Ag2 Ag2 -42.39(7) 2_655 2_655
C13 Ag1 Ag2 Ag2 144.7(3) . 2_655
C7 Ag2 C1 C2 64.2(5) . .
Ag1 Ag2 C1 C2 -109.8(2) . .
Ag1 Ag2 C1 C2 170.27(16) 2_655 .
Ag2 Ag2 C1 C2 -133.44(19) 2_655 .
C7 Ag2 C1 C6 -70.3(5) . .
Ag1 Ag2 C1 C6 115.7(2) . .
Ag1 Ag2 C1 C6 35.8(2) 2_655 .
Ag2 Ag2 C1 C6 92.07(19) 2_655 .
C7 Ag2 C1 Ag1 174.0(4) . .
Ag1 Ag2 C1 Ag1 -79.91(9) 2_655 .
Ag2 Ag2 C1 Ag1 -23.62(7) 2_655 .
C7 Ag1 C1 C2 86.4(2) 2_655 .
C13 Ag1 C1 C2 -69.7(2) . .
Ag2 Ag1 C1 C2 112.1(2) . .
Ag2 Ag1 C1 C2 140.63(18) 2_655 .
C7 Ag1 C1 C6 -133.8(2) 2_655 .
C13 Ag1 C1 C6 70.1(2) . .
Ag2 Ag1 C1 C6 -108.0(2) . .
Ag2 Ag1 C1 C6 -79.5(2) 2_655 .
C7 Ag1 C1 Ag2 -25.78(19) 2_655 .
C13 Ag1 C1 Ag2 178.17(9) . .
Ag2 Ag1 C1 Ag2 28.49(9) 2_655 .
C6 C1 C2 F1 -178.1(2) . .
Ag2 C1 C2 F1 48.4(3) . .
Ag1 C1 C2 F1 -36.6(3) . .
C6 C1 C2 C3 1.6(4) . .
Ag2 C1 C2 C3 -131.9(3) . .
Ag1 C1 C2 C3 143.1(2) . .
F1 C2 C3 F2 -0.4(4) . .
C1 C2 C3 F2 179.9(3) . .
F1 C2 C3 C4 178.9(3) . .
C1 C2 C3 C4 -0.8(5) . .
F2 C3 C4 F3 -0.2(4) . .
C2 C3 C4 F3 -179.6(3) . .
F2 C3 C4 C5 178.5(3) . .
C2 C3 C4 C5 -0.9(5) . .
F3 C4 C5 F4 -0.3(4) . .
C3 C4 C5 F4 -179.1(3) . .
F3 C4 C5 C6 -179.7(3) . .
C3 C4 C5 C6 1.5(4) . .
F4 C5 C6 F5 0.5(4) . .
C4 C5 C6 F5 179.9(3) . .
F4 C5 C6 C1 179.9(3) . .
C4 C5 C6 C1 -0.6(4) . .
C2 C1 C6 F5 178.6(2) . .
Ag2 C1 C6 F5 -46.5(3) . .
Ag1 C1 C6 F5 39.1(3) . .
C2 C1 C6 C5 -0.9(4) . .
Ag2 C1 C6 C5 134.1(2) . .
Ag1 C1 C6 C5 -140.3(2) . .
C1 Ag2 C7 C12 0.2(5) . .
Ag1 Ag2 C7 C12 172.55(15) . .
Ag1 Ag2 C7 C12 -116.4(2) 2_655 .
Ag2 Ag2 C7 C12 -162.7(2) 2_655 .
C1 Ag2 C7 C8 -143.1(4) . .
Ag1 Ag2 C7 C8 29.2(3) . .
Ag1 Ag2 C7 C8 100.3(2) 2_655 .
Ag2 Ag2 C7 C8 54.0(2) 2_655 .
C1 Ag2 C7 Ag1 116.6(4) . 2_655
Ag1 Ag2 C7 Ag1 -71.04(12) . 2_655
Ag2 Ag2 C7 Ag1 -46.30(5) 2_655 2_655
C12 C7 C8 F6 179.2(2) . .
Ag2 C7 C8 F6 -37.4(3) . .
Ag1 C7 C8 F6 45.4(3) 2_655 .
C12 C7 C8 C9 0.1(4) . .
Ag2 C7 C8 C9 143.5(2) . .
Ag1 C7 C8 C9 -133.7(3) 2_655 .
F6 C8 C9 F7 2.0(4) . .
C7 C8 C9 F7 -178.9(3) . .
F6 C8 C9 C10 -179.0(3) . .
C7 C8 C9 C10 0.1(5) . .
F7 C9 C10 F8 0.2(4) . .
C8 C9 C10 F8 -178.8(3) . .
F7 C9 C10 C11 179.0(3) . .
C8 C9 C10 C11 0.0(5) . .
F8 C10 C11 F9 -0.2(4) . .
C9 C10 C11 F9 -179.0(3) . .
F8 C10 C11 C12 178.4(3) . .
C9 C10 C11 C12 -0.4(5) . .
C8 C7 C12 F10 179.2(2) . .
Ag2 C7 C12 F10 33.2(3) . .
Ag1 C7 C12 F10 -53.8(3) 2_655 .
C8 C7 C12 C11 -0.5(4) . .
Ag2 C7 C12 C11 -146.5(2) . .
Ag1 C7 C12 C11 126.5(3) 2_655 .
F9 C11 C12 F10 -0.4(4) . .
C10 C11 C12 F10 -179.0(3) . .
F9 C11 C12 C7 179.3(3) . .
C10 C11 C12 C7 0.6(5) . .
C1 Ag1 C13 C14 -59.5(2) . .
C7 Ag1 C13 C14 134.09(18) 2_655 .
Ag2 Ag1 C13 C14 -53.0(4) . .
Ag2 Ag1 C13 C14 87.79(18) 2_655 .
C1 Ag1 C13 C18 62.9(2) . .
C7 Ag1 C13 C18 -103.4(2) 2_655 .
Ag2 Ag1 C13 C18 69.5(4) . .
Ag2 Ag1 C13 C18 -149.74(16) 2_655 .
C18 C13 C14 C15 2.6(4) . .
Ag1 C13 C14 C15 94.9(2) . .
C18 C13 C14 C19 -179.7(3) . .
Ag1 C13 C14 C19 -87.4(2) . .
C13 C14 C15 C16 0.3(4) . .
C19 C14 C15 C16 -177.3(3) . .
C13 C14 C15 C20 179.1(3) . .
C19 C14 C15 C20 1.5(4) . .
C14 C15 C16 C17 -2.7(4) . .
C20 C15 C16 C17 178.5(3) . .
C14 C15 C16 C21 176.2(3) . .
C20 C15 C16 C21 -2.6(4) . .
C15 C16 C17 C18 2.2(4) . .
C21 C16 C17 C18 -176.7(3) . .
C15 C16 C17 C22 -178.6(3) . .
C21 C16 C17 C22 2.5(4) . .
C16 C17 C18 C13 0.7(4) . .
C22 C17 C18 C13 -178.5(3) . .
C16 C17 C18 C23 179.4(3) . .
C22 C17 C18 C23 0.2(4) . .
C14 C13 C18 C17 -3.1(4) . .
Ag1 C13 C18 C17 -94.7(2) . .
C14 C13 C18 C23 178.1(3) . .
Ag1 C13 C18 C23 86.5(2) . .
C24 C25 C26 C27 -174.8(10) . .
C25 C26 C27 C28 179.9(8) . .
C26 C27 C28 C29 -178.8(14) . .
